data_7030766
loop_
_publ_author_name
'Panja, Anangamohan'

_publ_section_title
;
 Exclusive selectivity of multidentate ligands independent on the
 oxidation state of cobalt: influence of steric hindrance on dioxygen
 binding and phenoxazinone synthase activity.
;
_journal_issue 21
_journal_name_full 'Dalton transactions (Cambridge, England : 2003)'
_journal_page_first 7760
_journal_page_last 7770
_journal_paper_doi 10.1039/c3dt53546k
_journal_volume 43
_journal_year 2014
_chemical_formula_sum 'C20 H29 Cl2 Co N5 O9'
_chemical_formula_weight 613.31
_chemical_name_systematic
;
 ?
;
_space_group_IT_number 14
_symmetry_cell_setting monoclinic
_symmetry_space_group_name_Hall '-P 2yab'
_symmetry_space_group_name_H-M 'P 1 21/a 1'
_atom_sites_solution_hydrogens geom
_atom_sites_solution_primary direct
_atom_sites_solution_secondary difmap
_audit_creation_method SHELXL-97
_cell_angle_alpha 90.00
_cell_angle_beta 117.836(3)
_cell_angle_gamma 90.00
_cell_formula_units_Z 4
_cell_length_a 18.261(1)
_cell_length_b 8.2488(5)
_cell_length_c 19.086(1)
_cell_measurement_reflns_used 38502
_cell_measurement_temperature 150(2)
_cell_measurement_theta_max 27.48
_cell_measurement_theta_min 1.0
_cell_volume 2542.3(3)
_computing_cell_refinement 'BRUKER APEX-II'
_computing_data_collection 'BRUKER APEX-II'
_computing_data_reduction 'BRUKER APEX-II'
_computing_molecular_graphics 'ORTEP-3 (Farrugia, 1997) and Mercury (CCDC)'
_computing_publication_material 'shelxl-97 (Sheldrick, 1997)'
_computing_structure_refinement 'SHELXL-97 (Sheldrick, 1997)'
_computing_structure_solution 'Shelxs-97 (Sheldrick, 1990)'
_diffrn_ambient_temperature 150(2)
_diffrn_detector_area_resol_mean 9
_diffrn_measured_fraction_theta_full 0.981
_diffrn_measured_fraction_theta_max 0.981
_diffrn_measurement_device_type 'CCD AREA DETECTOR'
_diffrn_measurement_method CCD
_diffrn_radiation_monochromator 'horizonally mounted graphite crystal'
_diffrn_radiation_source 'fine-focus sealed tube'
_diffrn_radiation_type MoK\a
_diffrn_radiation_wavelength 0.71073
_diffrn_reflns_av_R_equivalents 0.0396
_diffrn_reflns_av_sigmaI/netI 0.0712
_diffrn_reflns_limit_h_max 23
_diffrn_reflns_limit_h_min -22
_diffrn_reflns_limit_k_max 10
_diffrn_reflns_limit_k_min -8
_diffrn_reflns_limit_l_max 24
_diffrn_reflns_limit_l_min -24
_diffrn_reflns_number 8013
_diffrn_reflns_theta_full 27.51
_diffrn_reflns_theta_max 27.51
_diffrn_reflns_theta_min 3.45
_exptl_absorpt_coefficient_mu 0.945
_exptl_absorpt_correction_T_max 0.9543
_exptl_absorpt_correction_T_min 0.8335
_exptl_absorpt_correction_type multi-scan
_exptl_absorpt_process_details SADABS
_exptl_crystal_colour Orange
_exptl_crystal_density_diffrn 1.602
_exptl_crystal_density_method 'not measured'
_exptl_crystal_F_000 1268
_exptl_crystal_size_max 0.20
_exptl_crystal_size_mid 0.12
_exptl_crystal_size_min 0.05
_refine_diff_density_max 1.797
_refine_diff_density_min -1.447
_refine_diff_density_rms 0.157
_refine_ls_extinction_method none
_refine_ls_goodness_of_fit_ref 1.044
_refine_ls_hydrogen_treatment noref
_refine_ls_matrix_type full
_refine_ls_number_parameters 311
_refine_ls_number_reflns 5136
_refine_ls_number_restraints 4
_refine_ls_restrained_S_all 1.062
_refine_ls_R_factor_all 0.1399
_refine_ls_R_factor_gt 0.0995
_refine_ls_shift/su_max 0.041
_refine_ls_shift/su_mean 0.004
_refine_ls_structure_factor_coef Fsqd
_refine_ls_weighting_details 'calc w=1/[\s^2^(Fo^2^)+(0.2000P)^2^+0.0000P] where P=(Fo^2^+2Fc^2^)/3'
_refine_ls_weighting_scheme calc
_refine_ls_wR_factor_gt 0.2549
_refine_ls_wR_factor_ref 0.2840
_reflns_number_gt 3484
_reflns_number_total 5136
_reflns_threshold_expression >2sigma(I)
_cod_data_source_file c3dt53546k2.cif
_cod_data_source_block complex-4
_cod_depositor_comments
;
The following automatic conversions were performed:

'_symmetry_cell_setting' value 'Monoclinic' changed to 'monoclinic'
according to
/usr/data/users/saulius/crontab/automatic-downloads/rss-feeds/RSC/lib/dictionaries/cif_core.dic
dictionary named 'cif_core.dic' version 2.4.2 from
2011-04-26.

'_exptl_absorpt_correction_type' value 'Multi-scan'
changed to 'multi-scan' according to
/usr/data/users/saulius/crontab/automatic-downloads/rss-feeds/RSC/lib/dictionaries/cif_core.dic
dictionary named 'cif_core.dic' version 2.4.2 from 2011-04-26.

Automatic conversion script
Id: cif_fix_values 2281 2013-09-26 08:29:07Z andrius 

 Adding full bibliography for 7030763--7030767.cif.
;
_cod_original_cell_volume 2542.3(2)
_cod_original_sg_symbol_H-M P21/a
_cod_database_code 7030766

loop_
_symmetry_equiv_pos_as_xyz
'x, y, z'
'-x+1/2, y+1/2, -z'
'-x, -y, -z'
'x-1/2, -y-1/2, z'

loop_
_atom_site_label
_atom_site_type_symbol
_atom_site_fract_x
_atom_site_fract_y
_atom_site_fract_z
_atom_site_U_iso_or_equiv
_atom_site_adp_type
_atom_site_occupancy
_atom_site_symmetry_multiplicity
_atom_site_calc_flag
_atom_site_refinement_flags
Co1 Co 0.99223(6) 0.44140(10) 0.25149(6) 0.0326(4) Uani 1 1 d .
Cl1 Cl 1.32727(13) 0.2805(2) 0.40856(13) 0.0487(5) Uani 1 1 d .
Cl2 Cl 1.17547(14) 0.1767(4) 0.07921(14) 0.0639(7) Uani 1 1 d .
O1 O 0.8897(3) 0.3169(7) 0.2570(3) 0.0479(13) Uani 1 1 d .
H1A H 0.8680 0.2443 0.2190 0.072 Uiso 1 1 d R
H1B H 0.8513 0.3874 0.2516 0.072 Uiso 1 1 d R
N1 N 0.9149(4) 0.6543(7) 0.2372(4) 0.0381(13) Uani 1 1 d .
N4 N 1.0706(4) 0.4225(8) 0.3717(4) 0.0473(16) Uani 1 1 d .
N2 N 0.9198(6) 0.4436(9) 0.1294(4) 0.055(2) Uani 1 1 d .
N5 N 1.0969(4) 0.6076(8) 0.2675(4) 0.0431(15) Uani 1 1 d .
C2 C 0.9635(6) 0.7309(13) 0.3745(6) 0.062(2) Uani 1 1 d .
H2A H 0.9520 0.8122 0.4055 0.092 Uiso 1 1 calc R
H2B H 1.0210 0.7417 0.3844 0.092 Uiso 1 1 calc R
H2C H 0.9549 0.6222 0.3901 0.092 Uiso 1 1 calc R
O5 O 1.3656(5) 0.1397(10) 0.3945(7) 0.092(3) Uani 1 1 d .
C17 C 1.2244(7) 0.8316(13) 0.3257(9) 0.079(4) Uani 1 1 d .
H17 H 1.2670 0.9110 0.3458 0.095 Uiso 1 1 calc R
C14 C 1.1388(5) 0.5074(12) 0.3992(5) 0.0507(19) Uani 1 1 d .
H14 H 1.1808 0.4938 0.4523 0.061 Uiso 1 1 calc R
C1 C 0.9079(5) 0.7555(10) 0.2905(6) 0.055(2) Uani 1 1 d .
C16 C 1.2120(6) 0.7323(14) 0.3751(7) 0.063(3) Uani 1 1 d .
H16 H 1.2477 0.7394 0.4305 0.076 Uiso 1 1 calc R
C8 C 0.9187(10) 0.3253(17) 0.0734(7) 0.089(4) Uani 1 1 d .
H8A H 0.8688 0.2570 0.0574 0.106 Uiso 1 1 calc R
H8B H 0.9123 0.3838 0.0256 0.106 Uiso 1 1 calc R
C11 C 1.0417(7) 0.0925(11) 0.3072(8) 0.0891(18) Uani 1 1 d D
H11A H 1.0622 -0.0136 0.2994 0.107 Uiso 1 1 calc R
H11B H 0.9834 0.0762 0.2958 0.107 Uiso 1 1 calc R
O4 O 1.3859(6) 0.4090(11) 0.4314(7) 0.106(4) Uani 1 1 d .
C15 C 1.1496(5) 0.6225(11) 0.3475(6) 0.052(2) Uani 1 1 d .
C6 C 0.8618(5) 0.6761(12) 0.1601(6) 0.063(3) Uani 1 1 d .
C3 C 0.8484(7) 0.8831(12) 0.2638(11) 0.091(5) Uani 1 1 d .
H3 H 0.8446 0.9543 0.3012 0.110 Uiso 1 1 calc R
N3 N 1.0407(6) 0.1995(9) 0.2482(6) 0.077(3) Uani 1 1 d D
H3N H 1.0943 0.2099 0.2548 0.092 Uiso 1 1 calc R
C20 C 1.0577(8) 0.6894(13) 0.1324(7) 0.077(3) Uani 1 1 d .
H20A H 1.0764 0.7668 0.1051 0.115 Uiso 1 1 calc R
H20B H 1.0004 0.7138 0.1200 0.115 Uiso 1 1 calc R
H20C H 1.0608 0.5791 0.1149 0.115 Uiso 1 1 calc R
O3 O 1.3102(5) 0.2693(18) 0.4712(5) 0.111(4) Uani 1 1 d .
C12 C 1.0916(6) 0.1349(15) 0.3961(8) 0.088(4) Uani 1 1 d D
H12A H 1.0851 0.0450 0.4271 0.105 Uiso 1 1 calc R
H12B H 1.1509 0.1405 0.4098 0.105 Uiso 1 1 calc R
C19 C 1.1113(6) 0.7021(10) 0.2187(7) 0.056(2) Uani 1 1 d .
O2 O 1.2555(4) 0.3199(10) 0.3382(4) 0.078(2) Uani 1 1 d .
C13 C 1.0693(6) 0.2849(14) 0.4210(6) 0.067(3) Uani 1 1 d .
H13A H 1.1088 0.3062 0.4773 0.080 Uiso 1 1 calc R
H13B H 1.0133 0.2744 0.4165 0.080 Uiso 1 1 calc R
C7 C 0.8658(7) 0.5548(14) 0.1047(5) 0.067(3) Uani 1 1 d .
H7 H 0.8273 0.5606 0.0499 0.081 Uiso 1 1 calc R
C5 C 0.8036(6) 0.8011(15) 0.1306(8) 0.083(4) Uani 1 1 d .
H5 H 0.7697 0.8161 0.0753 0.099 Uiso 1 1 calc R
C18 C 1.1727(6) 0.8152(12) 0.2435(7) 0.065(3) Uani 1 1 d .
H18 H 1.1805 0.8808 0.2066 0.078 Uiso 1 1 calc R
C10 C 0.9814(9) 0.1237(15) 0.1603(9) 0.104(2) Uani 1 1 d D
H10A H 1.0010 0.0135 0.1567 0.124 Uiso 1 1 calc R
H10B H 0.9240 0.1147 0.1523 0.124 Uiso 1 1 calc R
C9 C 0.9827(11) 0.229(2) 0.0965(10) 0.133(4) Uani 1 1 d D
H9A H 1.0346 0.2930 0.1177 0.159 Uiso 1 1 calc R
H9B H 0.9785 0.1623 0.0518 0.159 Uiso 1 1 calc R
C4 C 0.7976(7) 0.9031(18) 0.1861(13) 0.114(7) Uani 1 1 d .
H4 H 0.7574 0.9871 0.1688 0.136 Uiso 1 1 calc R
O7 O 1.1322(10) 0.320(2) 0.0635(10) 0.171(3) Uani 1 1 d .
O6 O 1.2026(10) 0.150(2) 0.1615(10) 0.171(3) Uani 1 1 d .
O8 O 1.2554(10) 0.246(3) 0.0874(9) 0.171(3) Uani 1 1 d .
O9 O 1.1451(11) 0.040(2) 0.0494(10) 0.171(3) Uani 1 1 d .

loop_
_atom_site_aniso_label
_atom_site_aniso_U_11
_atom_site_aniso_U_22
_atom_site_aniso_U_33
_atom_site_aniso_U_23
_atom_site_aniso_U_13
_atom_site_aniso_U_12
Co1 0.0381(6) 0.0249(5) 0.0337(5) -0.0003(3) 0.0157(4) -0.0008(4)
Cl1 0.0536(11) 0.0444(10) 0.0540(12) 0.0016(8) 0.0299(9) 0.0064(8)
Cl2 0.0477(12) 0.0820(17) 0.0468(12) 0.0216(11) 0.0094(9) 0.0047(11)
O1 0.042(3) 0.044(3) 0.055(3) 0.002(2) 0.020(3) -0.003(2)
N1 0.039(3) 0.027(3) 0.042(3) 0.005(2) 0.013(3) 0.000(2)
N4 0.037(3) 0.051(4) 0.043(4) 0.008(3) 0.009(3) 0.004(3)
N2 0.077(5) 0.058(4) 0.027(3) -0.015(3) 0.022(4) -0.032(4)
N5 0.042(3) 0.030(3) 0.066(4) -0.003(3) 0.032(3) -0.003(3)
C2 0.068(6) 0.064(6) 0.063(6) -0.012(5) 0.039(5) -0.002(5)
O5 0.059(4) 0.061(4) 0.146(9) 0.004(5) 0.039(5) 0.014(4)
C17 0.068(6) 0.049(5) 0.146(12) -0.026(6) 0.070(8) -0.019(5)
C14 0.030(4) 0.057(5) 0.050(5) 0.005(4) 0.006(3) 0.000(4)
C1 0.040(4) 0.035(4) 0.097(7) -0.006(4) 0.037(4) -0.001(3)
C16 0.050(5) 0.065(6) 0.078(7) -0.020(5) 0.032(5) -0.014(4)
C8 0.134(11) 0.094(9) 0.047(6) -0.041(6) 0.049(7) -0.063(9)
C11 0.063(6) 0.029(4) 0.192 0.036(6) 0.074(6) 0.014(4)
O4 0.096(6) 0.064(5) 0.119(8) 0.014(5) 0.018(6) -0.037(5)
C15 0.048(4) 0.045(4) 0.071(6) -0.008(4) 0.036(4) 0.002(4)
C6 0.037(4) 0.066(6) 0.063(6) 0.018(5) 0.004(4) -0.019(4)
C3 0.066(6) 0.030(4) 0.203(17) 0.018(7) 0.084(9) 0.007(4)
N3 0.102(7) 0.033(4) 0.127(9) -0.006(4) 0.080(7) 0.006(4)
C20 0.113(9) 0.058(6) 0.088(8) -0.013(5) 0.071(8) -0.026(6)
O3 0.076(5) 0.189(11) 0.081(6) 0.042(7) 0.047(5) 0.033(6)
C12 0.045(5) 0.074(7) 0.115(11) 0.056(7) 0.013(6) 0.016(5)
C19 0.069(5) 0.035(4) 0.091(7) -0.009(4) 0.060(6) -0.004(4)
O2 0.067(4) 0.101(6) 0.053(4) 0.008(4) 0.018(3) 0.021(4)
C13 0.043(4) 0.082(7) 0.059(6) 0.038(5) 0.010(4) 0.000(5)
C7 0.064(6) 0.093(8) 0.029(4) 0.015(5) 0.008(4) -0.036(6)
C5 0.048(5) 0.064(7) 0.088(8) 0.038(6) -0.009(5) 0.004(5)
C18 0.065(6) 0.059(5) 0.099(8) -0.016(5) 0.061(6) -0.024(5)
C10 0.106 0.052(6) 0.175 -0.052(7) 0.085(5) -0.023(6)
C9 0.098 0.134 0.135 -0.082(7) 0.028(9) 0.004(11)
C4 0.044(6) 0.071(8) 0.193(18) 0.078(11) 0.027(8) 0.014(6)
O7 0.168(7) 0.169(7) 0.153(6) 0.017(5) 0.056(5) -0.058(6)
O6 0.168(7) 0.169(7) 0.153(6) 0.017(5) 0.056(5) -0.058(6)
O8 0.168(7) 0.169(7) 0.153(6) 0.017(5) 0.056(5) -0.058(6)
O9 0.168(7) 0.169(7) 0.153(6) 0.017(5) 0.056(5) -0.058(6)

loop_
_atom_type_symbol
_atom_type_description
_atom_type_scat_dispersion_real
_atom_type_scat_dispersion_imag
_atom_type_scat_source
C C 0.0033 0.0016 'International Tables Vol C Tables 4.2.6.8 and 6.1.1.4'
H H 0.0000 0.0000 'International Tables Vol C Tables 4.2.6.8 and 6.1.1.4'
N N 0.0061 0.0033 'International Tables Vol C Tables 4.2.6.8 and 6.1.1.4'
O O 0.0106 0.0060 'International Tables Vol C Tables 4.2.6.8 and 6.1.1.4'
Cl Cl 0.1484 0.1585 'International Tables Vol C Tables 4.2.6.8 and 6.1.1.4'
Co Co 0.3494 0.9721 'International Tables Vol C Tables 4.2.6.8 and 6.1.1.4'

loop_
_geom_angle_atom_site_label_1
_geom_angle_atom_site_label_2
_geom_angle_atom_site_label_3
_geom_angle
N4 Co1 N2 174.8(3)
N4 Co1 O1 94.3(2)
N2 Co1 O1 87.0(3)
N4 Co1 N1 105.7(3)
N2 Co1 N1 79.5(3)
O1 Co1 N1 82.3(2)
N4 Co1 N3 83.4(3)
N2 Co1 N3 91.7(4)
O1 Co1 N3 86.6(3)
N1 Co1 N3 166.1(3)
N4 Co1 N5 78.0(3)
N2 Co1 N5 101.7(3)
O1 Co1 N5 166.6(2)
N1 Co1 N5 89.2(2)
N3 Co1 N5 103.2(3)
O3 Cl1 O2 111.0(5)
O3 Cl1 O4 103.2(8)
O2 Cl1 O4 110.6(6)
O3 Cl1 O5 115.8(7)
O2 Cl1 O5 108.9(6)
O4 Cl1 O5 107.1(6)
O9 Cl2 O7 125.6(11)
O9 Cl2 O6 102.3(9)
O7 Cl2 O6 103.9(10)
O9 Cl2 O8 125.6(13)
O7 Cl2 O8 97.3(11)
O6 Cl2 O8 97.0(9)
C6 N1 C1 117.5(8)
C6 N1 Co1 109.8(6)
C1 N1 Co1 132.5(6)
C14 N4 C13 116.8(7)
C14 N4 Co1 116.2(6)
C13 N4 Co1 123.7(6)
C7 N2 C8 118.4(10)
C7 N2 Co1 113.7(6)
C8 N2 Co1 127.5(9)
C19 N5 C15 117.3(8)
C19 N5 Co1 133.9(7)
C15 N5 Co1 108.2(5)
C16 C17 C18 118.5(9)
N4 C14 C15 119.1(8)
N1 C1 C3 120.4(11)
N1 C1 C2 118.3(8)
C3 C1 C2 121.3(11)
C17 C16 C15 121.4(11)
C9 C8 N2 117.4(12)
N3 C11 C12 120.7(9)
C16 C15 N5 121.0(9)
C16 C15 C14 122.1(9)
N5 C15 C14 116.8(7)
N1 C6 C5 124.4(12)
N1 C6 C7 116.1(9)
C5 C6 C7 119.5(10)
C4 C3 C1 120.2(15)
C11 N3 C10 109.3(10)
C11 N3 Co1 113.4(6)
C10 N3 Co1 107.1(7)
C13 C12 C11 116.2(8)
N5 C19 C18 123.9(11)
N5 C19 C20 119.6(8)
C18 C19 C20 116.5(9)
C12 C13 N4 110.8(9)
N2 C7 C6 120.8(8)
C6 C5 C4 117.0(11)
C19 C18 C17 117.8(10)
C9 C10 N3 110.8(10)
C8 C9 C10 105.9(15)
C3 C4 C5 120.4(11)

loop_
_geom_bond_atom_site_label_1
_geom_bond_atom_site_label_2
_geom_bond_distance
Co1 N4 2.067(7)
Co1 N2 2.074(7)
Co1 O1 2.181(5)
Co1 N1 2.189(6)
Co1 N3 2.196(8)
Co1 N5 2.255(6)
Cl1 O3 1.372(8)
Cl1 O2 1.409(7)
Cl1 O4 1.423(8)
Cl1 O5 1.445(8)
Cl2 O9 1.268(17)
Cl2 O7 1.377(19)
Cl2 O6 1.425(17)
Cl2 O8 1.506(15)
N1 C6 1.344(11)
N1 C1 1.368(11)
N4 C14 1.307(11)
N4 C13 1.481(11)
N2 C7 1.266(14)
N2 C8 1.440(13)
N5 C19 1.330(11)
N5 C15 1.379(12)
C2 C1 1.456(15)
C17 C16 1.346(17)
C17 C18 1.409(18)
C14 C15 1.446(13)
C1 C3 1.425(14)
C16 C15 1.354(14)
C8 C9 1.31(2)
C11 N3 1.425(12)
C11 C12 1.545(15)
C6 C5 1.396(15)
C6 C7 1.483(17)
C3 C4 1.34(2)
N3 C10 1.637(14)
C20 C19 1.475(17)
C12 C13 1.450(19)
C19 C18 1.362(13)
C5 C4 1.40(2)
C10 C9 1.505(17)
